data_7208944
loop_
_publ_author_name
'Hou, Guang-Feng'
'Wang, Xiao-Dan'
'Yu, Ying-Hui'
'Gao, Jin-Sheng'
'Wen, Bo'
'Yan, Peng-Fei'

_publ_section_title
;
 A new topology constructed from an octamolybdate and metallomacrocycle
 coordination complex
;
_journal_issue 2
_journal_name_full CrystEngComm
_journal_page_first 249
_journal_paper_doi 10.1039/c2ce26250a
_journal_volume 15
_journal_year 2013
_chemical_formula_moiety 'C28 H28 Cu2 Mo4 N8 O13'
_chemical_formula_sum 'C28 H28 Cu2 Mo4 N8 O13'
_chemical_formula_weight 1195.42
_chemical_name_systematic
;
?
;
_space_group_IT_number 15
_symmetry_cell_setting monoclinic
_symmetry_space_group_name_Hall '-C 2yc'
_symmetry_space_group_name_H-M 'C 1 2/c 1'
_atom_sites_solution_hydrogens geom
_atom_sites_solution_primary direct
_atom_sites_solution_secondary difmap
_audit_creation_method SHELXL-97
_cell_angle_alpha 90.00
_cell_angle_beta 93.55(3)
_cell_angle_gamma 90.00
_cell_formula_units_Z 8
_cell_length_a 23.571(5)
_cell_length_b 14.997(3)
_cell_length_c 20.221(4)
_cell_measurement_reflns_used 26839
_cell_measurement_temperature 293(2)
_cell_measurement_theta_max 27.52
_cell_measurement_theta_min 3.03
_cell_volume 7134(3)
_computing_cell_refinement 'RAPID-AUTO (Rigaku)'
_computing_data_collection 'RAPID-AUTO (Rigaku 1998 <i>RAPID-AUTO</i>)'
_computing_data_reduction 'CrystalClear (Rigaku/MSC, 2002)'
_computing_molecular_graphics 'SHELXTL (Sheldrick, 2008)'
_computing_publication_material SHELXL-97
_computing_structure_refinement 'SHELXL-97 (Sheldrick, 2008)'
_computing_structure_solution 'SHELXS-97 (Sheldrick, 2008)'
_diffrn_ambient_temperature 293(2)
_diffrn_measured_fraction_theta_full 0.993
_diffrn_measured_fraction_theta_max 0.993
_diffrn_measurement_device_type 'Rigaku RAXIS-RAPID'
_diffrn_measurement_method '\w scan'
_diffrn_radiation_monochromator graphite
_diffrn_radiation_source 'fine-focus sealed tube'
_diffrn_radiation_type MoK\a
_diffrn_radiation_wavelength 0.71073
_diffrn_reflns_av_R_equivalents 0.0521
_diffrn_reflns_av_sigmaI/netI 0.0468
_diffrn_reflns_limit_h_max 30
_diffrn_reflns_limit_h_min -30
_diffrn_reflns_limit_k_max 19
_diffrn_reflns_limit_k_min -19
_diffrn_reflns_limit_l_max 26
_diffrn_reflns_limit_l_min -24
_diffrn_reflns_number 32603
_diffrn_reflns_theta_full 27.48
_diffrn_reflns_theta_max 27.48
_diffrn_reflns_theta_min 3.05
_exptl_absorpt_coefficient_mu 2.610
_exptl_absorpt_correction_T_max 0.6508
_exptl_absorpt_correction_T_min 0.4974
_exptl_absorpt_correction_type multi-scan
_exptl_absorpt_process_details 'ABSCOR (Higashi, 1995)'
_exptl_crystal_colour yellow
_exptl_crystal_density_diffrn 2.226
_exptl_crystal_density_method 'not measured'
_exptl_crystal_description block
_exptl_crystal_F_000 4656
_exptl_crystal_size_max 0.31
_exptl_crystal_size_mid 0.19
_exptl_crystal_size_min 0.18
_refine_diff_density_max 0.653
_refine_diff_density_min -0.650
_refine_diff_density_rms 0.114
_refine_ls_extinction_method none
_refine_ls_goodness_of_fit_ref 1.058
_refine_ls_hydrogen_treatment constr
_refine_ls_matrix_type full
_refine_ls_number_parameters 496
_refine_ls_number_reflns 8120
_refine_ls_number_restraints 1
_refine_ls_restrained_S_all 1.061
_refine_ls_R_factor_all 0.0520
_refine_ls_R_factor_gt 0.0389
_refine_ls_shift/su_max 0.002
_refine_ls_shift/su_mean 0.000
_refine_ls_structure_factor_coef Fsqd
_refine_ls_weighting_details 'calc w=1/[\s^2^(Fo^2^)+(0.0178P)^2^+14.2618P] where P=(Fo^2^+2Fc^2^)/3'
_refine_ls_weighting_scheme calc
_refine_ls_wR_factor_gt 0.0617
_refine_ls_wR_factor_ref 0.0652
_reflns_number_gt 6559
_reflns_number_total 8120
_reflns_threshold_expression >2sigma(I)
_cod_data_source_file c2ce26250a.txt
_cod_data_source_block 112511
_cod_original_cell_volume 7134(2)
_cod_original_sg_symbol_H-M 'C 2/c'
_cod_database_code 7208944

loop_
_symmetry_equiv_pos_as_xyz
'x, y, z'
'-x, y, -z+1/2'
'x+1/2, y+1/2, z'
'-x+1/2, y+1/2, -z+1/2'
'-x, -y, -z'
'x, -y, z-1/2'
'-x+1/2, -y+1/2, -z'
'x+1/2, -y+1/2, z-1/2'

loop_
_atom_site_label
_atom_site_type_symbol
_atom_site_fract_x
_atom_site_fract_y
_atom_site_fract_z
_atom_site_U_iso_or_equiv
_atom_site_adp_type
_atom_site_occupancy
_atom_site_symmetry_multiplicity
_atom_site_calc_flag
_atom_site_refinement_flags
C1 C 0.57958(17) 0.3779(3) 0.67296(19) 0.0373(9) Uani 1 1 d .
C2 C 0.5684(2) 0.3032(3) 0.7089(2) 0.0564(13) Uani 1 1 d .
H2 H 0.5516 0.2538 0.6877 0.068 Uiso 1 1 calc R
C3 C 0.5818(2) 0.3004(3) 0.7771(2) 0.0608(15) Uani 1 1 d .
H3 H 0.5745 0.2493 0.8011 0.073 Uiso 1 1 calc R
C4 C 0.6059(2) 0.3735(3) 0.8084(2) 0.0472(11) Uani 1 1 d .
H4 H 0.6144 0.3720 0.8539 0.057 Uiso 1 1 calc R
C5 C 0.61781(16) 0.4493(3) 0.77317(19) 0.0359(9) Uani 1 1 d .
C6 C 0.60456(16) 0.4512(3) 0.70502(19) 0.0361(9) Uani 1 1 d .
H6 H 0.6125 0.5020 0.6808 0.043 Uiso 1 1 calc R
C7 C 0.64318(17) 0.5291(3) 0.8091(2) 0.0422(11) Uani 1 1 d .
H7A H 0.6726 0.5095 0.8416 0.051 Uiso 1 1 calc R
H7B H 0.6606 0.5679 0.7778 0.051 Uiso 1 1 calc R
C8 C 0.5828(2) 0.5680(4) 0.9051(2) 0.0551(14) Uani 1 1 d .
H8 H 0.5998 0.5316 0.9379 0.066 Uiso 1 1 calc R
C9 C 0.5372(2) 0.6199(4) 0.9109(2) 0.0513(13) Uani 1 1 d .
H9 H 0.5168 0.6248 0.9486 0.062 Uiso 1 1 calc R
C10 C 0.5638(2) 0.6362(3) 0.8138(2) 0.0498(12) Uani 1 1 d .
H10 H 0.5656 0.6549 0.7701 0.060 Uiso 1 1 calc R
C11 C 0.5625(2) 0.3826(3) 0.5996(2) 0.0479(11) Uani 1 1 d .
H11A H 0.5231 0.4010 0.5938 0.057 Uiso 1 1 calc R
H11B H 0.5855 0.4275 0.5793 0.057 Uiso 1 1 calc R
C12 C 0.61908(17) 0.2609(4) 0.5469(2) 0.0463(12) Uani 1 1 d .
H12 H 0.6554 0.2846 0.5547 0.056 Uiso 1 1 calc R
C13 C 0.60549(17) 0.1846(3) 0.5151(2) 0.0470(12) Uani 1 1 d .
H13 H 0.6312 0.1460 0.4968 0.056 Uiso 1 1 calc R
C14 C 0.52776(16) 0.2414(3) 0.54499(19) 0.0384(10) Uani 1 1 d .
H14 H 0.4896 0.2504 0.5520 0.046 Uiso 1 1 calc R
C15 C 0.25175(15) 0.7462(3) 0.66575(17) 0.0288(8) Uani 1 1 d .
C16 C 0.27127(16) 0.7292(3) 0.60366(18) 0.0361(9) Uani 1 1 d .
H16 H 0.2946 0.7705 0.5843 0.043 Uiso 1 1 calc R
C17 C 0.25630(17) 0.6515(3) 0.57031(17) 0.0369(10) Uani 1 1 d .
H17 H 0.2693 0.6409 0.5285 0.044 Uiso 1 1 calc R
C18 C 0.22211(16) 0.5898(3) 0.59887(17) 0.0318(9) Uani 1 1 d .
H18 H 0.2118 0.5379 0.5760 0.038 Uiso 1 1 calc R
C19 C 0.20286(14) 0.6043(3) 0.66153(16) 0.0262(8) Uani 1 1 d .
C20 C 0.21773(15) 0.6829(3) 0.69402(17) 0.0286(8) Uani 1 1 d .
H20 H 0.2046 0.6935 0.7358 0.034 Uiso 1 1 calc R
C21 C 0.26720(17) 0.8309(3) 0.7027(2) 0.0376(10) Uani 1 1 d .
H21A H 0.2565 0.8816 0.6750 0.045 Uiso 1 1 calc R
H21B H 0.2458 0.8341 0.7421 0.045 Uiso 1 1 calc R
C22 C 0.36862(18) 0.8827(3) 0.69018(19) 0.0393(10) Uani 1 1 d .
H22 H 0.3624 0.9185 0.6528 0.047 Uiso 1 1 calc R
C23 C 0.41903(18) 0.8668(3) 0.7237(2) 0.0421(10) Uani 1 1 d .
H23 H 0.4538 0.8903 0.7131 0.051 Uiso 1 1 calc R
C24 C 0.35543(18) 0.7936(3) 0.77342(18) 0.0355(9) Uani 1 1 d .
H24 H 0.3376 0.7574 0.8032 0.043 Uiso 1 1 calc R
C25 C 0.16886(15) 0.5342(3) 0.69529(17) 0.0305(8) Uani 1 1 d .
H25A H 0.1880 0.4772 0.6922 0.037 Uiso 1 1 calc R
H25B H 0.1681 0.5491 0.7419 0.037 Uiso 1 1 calc R
C26 C 0.06274(16) 0.5657(3) 0.68920(17) 0.0330(9) Uani 1 1 d .
H26 H 0.0616 0.6060 0.7240 0.040 Uiso 1 1 calc R
C27 C 0.01781(16) 0.5360(3) 0.65007(18) 0.0348(9) Uani 1 1 d .
H27 H -0.0199 0.5529 0.6536 0.042 Uiso 1 1 calc R
C28 C 0.09261(16) 0.4724(3) 0.61662(17) 0.0315(9) Uani 1 1 d .
H28 H 0.1167 0.4372 0.5929 0.038 Uiso 1 1 calc R
Cu1 Cu 0.46657(2) 0.74766(4) 0.83096(3) 0.04585(15) Uani 1 1 d U
Cu2 Cu -0.00362(2) 0.40875(4) 0.53905(3) 0.04723(15) Uani 1 1 d .
Mo1 Mo 0.254314(12) 0.68208(2) 1.075041(13) 0.02012(7) Uani 1 1 d .
Mo2 Mo 0.140429(12) 0.62723(2) 0.931321(14) 0.02577(8) Uani 1 1 d .
Mo3 Mo 0.274278(13) 0.56622(2) 0.907608(14) 0.02542(8) Uani 1 1 d .
Mo4 Mo 0.381550(12) 0.69198(2) 0.972356(14) 0.02507(8) Uani 1 1 d .
N1 N 0.52538(15) 0.6646(3) 0.85297(16) 0.0406(9) Uani 1 1 d .
N2 N 0.59960(13) 0.5786(2) 0.84254(15) 0.0337(7) Uani 1 1 d .
N3 N 0.54740(13) 0.1722(3) 0.51375(15) 0.0382(8) Uani 1 1 d .
N4 N 0.56950(14) 0.2972(3) 0.56556(15) 0.0369(8) Uani 1 1 d .
N5 N 0.41082(14) 0.8101(2) 0.77615(15) 0.0375(8) Uani 1 1 d .
N6 N 0.32838(13) 0.8358(2) 0.72209(14) 0.0316(7) Uani 1 1 d .
N7 N 0.11001(12) 0.5246(2) 0.66744(13) 0.0272(7) Uani 1 1 d .
N8 N 0.03689(13) 0.4770(2) 0.60422(14) 0.0327(8) Uani 1 1 d .
O1 O 0.25654(11) 0.61808(19) 1.14447(11) 0.0348(6) Uani 1 1 d .
O2 O 0.27648(10) 0.79280(18) 1.09639(11) 0.0279(6) Uani 1 1 d .
O3 O 0.18279(10) 0.68469(18) 1.04016(11) 0.0295(6) Uani 1 1 d .
O4 O 0.08982(11) 0.5707(2) 0.97065(12) 0.0412(7) Uani 1 1 d .
O5 O 0.11593(10) 0.74657(19) 0.94393(11) 0.0290(6) Uani 1 1 d .
O6 O 0.12250(11) 0.6105(2) 0.84941(11) 0.0351(6) Uani 1 1 d .
O7 O 0.20368(10) 0.54929(18) 0.94805(11) 0.0288(6) Uani 1 1 d .
O8 O 0.25529(12) 0.5479(2) 0.82634(12) 0.0388(7) Uani 1 1 d .
O9 O 0.30884(12) 0.4715(2) 0.93342(13) 0.0423(7) Uani 1 1 d .
O10 O 0.33530(10) 0.64934(18) 0.89824(10) 0.0275(6) Uani 1 1 d .
O11 O 0.29912(10) 0.63499(18) 1.01544(11) 0.0285(6) Uani 1 1 d .
O12 O 0.41943(11) 0.6004(2) 0.99628(13) 0.0382(7) Uani 1 1 d .
O13 O 0.42848(10) 0.7551(2) 0.93055(13) 0.0355(6) Uani 1 1 d U

loop_
_atom_site_aniso_label
_atom_site_aniso_U_11
_atom_site_aniso_U_22
_atom_site_aniso_U_33
_atom_site_aniso_U_23
_atom_site_aniso_U_13
_atom_site_aniso_U_12
C1 0.041(2) 0.030(3) 0.040(2) -0.0003(18) -0.0024(16) 0.0010(19)
C2 0.086(4) 0.030(3) 0.050(3) 0.001(2) -0.013(2) -0.012(3)
C3 0.102(4) 0.031(3) 0.048(3) 0.012(2) -0.008(3) -0.006(3)
C4 0.059(3) 0.044(3) 0.038(2) -0.001(2) -0.0030(18) 0.005(2)
C5 0.028(2) 0.035(3) 0.045(2) -0.0072(19) 0.0021(15) 0.0050(18)
C6 0.033(2) 0.030(2) 0.046(2) -0.0012(18) 0.0069(16) -0.0011(18)
C7 0.035(2) 0.039(3) 0.053(2) -0.018(2) 0.0034(17) 0.0036(19)
C8 0.071(3) 0.065(4) 0.029(2) 0.005(2) 0.0016(19) 0.034(3)
C9 0.059(3) 0.064(4) 0.031(2) 0.000(2) 0.0090(18) 0.023(3)
C10 0.061(3) 0.052(3) 0.038(2) 0.018(2) 0.0171(19) 0.021(3)
C11 0.057(3) 0.039(3) 0.045(2) 0.000(2) -0.0090(19) 0.001(2)
C12 0.027(2) 0.062(4) 0.050(2) -0.009(2) -0.0001(17) -0.008(2)
C13 0.029(2) 0.061(3) 0.050(2) -0.011(2) -0.0052(17) 0.002(2)
C14 0.025(2) 0.049(3) 0.040(2) 0.003(2) -0.0053(15) -0.0062(19)
C15 0.0271(19) 0.027(2) 0.0318(18) 0.0024(16) -0.0052(13) 0.0014(16)
C16 0.036(2) 0.040(3) 0.032(2) 0.0076(18) 0.0028(15) -0.0066(19)
C17 0.039(2) 0.050(3) 0.0224(18) -0.0004(17) 0.0042(14) 0.000(2)
C18 0.036(2) 0.028(2) 0.0307(19) -0.0079(16) -0.0057(14) 0.0040(17)
C19 0.0196(17) 0.029(2) 0.0299(18) 0.0012(15) -0.0006(12) 0.0023(15)
C20 0.0262(19) 0.032(2) 0.0271(17) -0.0008(16) 0.0013(13) 0.0049(16)
C21 0.037(2) 0.028(2) 0.046(2) -0.0010(18) -0.0043(17) -0.0005(18)
C22 0.047(2) 0.030(3) 0.040(2) 0.0079(18) -0.0047(17) -0.006(2)
C23 0.044(3) 0.036(3) 0.046(2) -0.001(2) 0.0023(17) -0.008(2)
C24 0.046(2) 0.030(2) 0.0308(19) -0.0008(16) 0.0030(15) 0.0046(19)
C25 0.0265(19) 0.032(2) 0.0327(19) 0.0018(16) -0.0039(14) -0.0021(16)
C26 0.036(2) 0.031(2) 0.0316(19) -0.0064(17) 0.0017(14) 0.0014(18)
C27 0.026(2) 0.038(3) 0.040(2) 0.0005(18) 0.0036(15) 0.0035(17)
C28 0.035(2) 0.033(2) 0.0276(18) -0.0059(16) 0.0032(14) -0.0025(17)
Cu1 0.0461(3) 0.0469(4) 0.0437(3) -0.0019(3) -0.0043(2) 0.0179(3)
Cu2 0.0473(3) 0.0513(4) 0.0413(3) -0.0064(3) -0.0117(2) -0.0150(3)
Mo1 0.01903(14) 0.02253(17) 0.01897(13) 0.00140(12) 0.00264(9) -0.00056(12)
Mo2 0.02166(15) 0.0311(2) 0.02438(15) -0.00051(13) 0.00050(10) -0.00474(13)
Mo3 0.02723(16) 0.02371(19) 0.02545(15) -0.00291(13) 0.00263(11) -0.00008(13)
Mo4 0.01896(15) 0.0326(2) 0.02394(14) -0.00087(13) 0.00356(10) 0.00150(13)
N1 0.043(2) 0.042(2) 0.0370(18) 0.0018(16) 0.0054(14) 0.0157(17)
N2 0.0334(18) 0.030(2) 0.0376(17) -0.0024(14) 0.0017(13) 0.0035(15)
N3 0.0300(18) 0.046(2) 0.0373(18) -0.0019(16) -0.0106(13) -0.0043(16)
N4 0.0336(19) 0.042(2) 0.0343(17) -0.0030(15) -0.0052(13) -0.0018(16)
N5 0.042(2) 0.035(2) 0.0346(17) -0.0024(15) -0.0022(13) 0.0065(16)
N6 0.0390(19) 0.0229(19) 0.0320(16) -0.0032(13) -0.0055(13) -0.0021(14)
N7 0.0271(16) 0.0262(19) 0.0283(15) -0.0025(13) 0.0007(11) -0.0029(13)
N8 0.0302(17) 0.037(2) 0.0304(16) -0.0014(14) -0.0002(12) -0.0035(15)
O1 0.0425(16) 0.0368(18) 0.0254(13) 0.0095(12) 0.0031(10) 0.0013(13)
O2 0.0237(13) 0.0287(16) 0.0315(13) -0.0038(11) 0.0028(9) -0.0030(11)
O3 0.0215(13) 0.0326(16) 0.0346(13) -0.0019(11) 0.0021(9) 0.0011(11)
O4 0.0322(15) 0.054(2) 0.0377(14) 0.0054(14) 0.0040(11) -0.0129(14)
O5 0.0236(13) 0.0393(17) 0.0238(12) -0.0009(11) -0.0009(9) 0.0017(12)
O6 0.0382(15) 0.0409(18) 0.0258(12) -0.0031(12) -0.0003(10) -0.0033(13)
O7 0.0287(14) 0.0224(15) 0.0351(13) 0.0033(11) 0.0015(10) -0.0033(11)
O8 0.0462(17) 0.0371(18) 0.0327(14) -0.0105(12) -0.0014(11) -0.0016(14)
O9 0.0425(17) 0.0357(19) 0.0492(16) 0.0057(14) 0.0068(12) 0.0080(14)
O10 0.0270(13) 0.0324(16) 0.0236(12) -0.0011(10) 0.0046(9) -0.0023(11)
O11 0.0214(12) 0.0348(17) 0.0303(12) -0.0025(11) 0.0080(9) -0.0011(11)
O12 0.0315(15) 0.0413(19) 0.0422(15) 0.0043(13) 0.0049(11) 0.0080(13)
O13 0.0251(14) 0.0371(18) 0.0444(11) 0.0023(13) 0.0012(9) -0.0033(12)

loop_
_atom_type_symbol
_atom_type_description
_atom_type_scat_dispersion_real
_atom_type_scat_dispersion_imag
_atom_type_scat_source
C C 0.0033 0.0016 'International Tables Vol C Tables 4.2.6.8 and 6.1.1.4'
H H 0.0000 0.0000 'International Tables Vol C Tables 4.2.6.8 and 6.1.1.4'
N N 0.0061 0.0033 'International Tables Vol C Tables 4.2.6.8 and 6.1.1.4'
O O 0.0106 0.0060 'International Tables Vol C Tables 4.2.6.8 and 6.1.1.4'
Cu Cu 0.3201 1.2651 'International Tables Vol C Tables 4.2.6.8 and 6.1.1.4'
Mo Mo -1.6832 0.6857 'International Tables Vol C Tables 4.2.6.8 and 6.1.1.4'

loop_
_geom_angle_atom_site_label_1
_geom_angle_atom_site_label_2
_geom_angle_atom_site_label_3
_geom_angle
_geom_angle_site_symmetry_1
_geom_angle_site_symmetry_3
C2 C1 C6 119.3(4) . .
C2 C1 C11 120.6(4) . .
C6 C1 C11 120.0(4) . .
C1 C2 C3 120.5(4) . .
C1 C2 H2 119.7 . .
C3 C2 H2 119.7 . .
C4 C3 C2 119.7(5) . .
C4 C3 H3 120.2 . .
C2 C3 H3 120.2 . .
C3 C4 C5 120.8(4) . .
C3 C4 H4 119.6 . .
C5 C4 H4 119.6 . .
C4 C5 C6 119.1(4) . .
C4 C5 C7 119.5(4) . .
C6 C5 C7 121.3(4) . .
C1 C6 C5 120.5(4) . .
C1 C6 H6 119.7 . .
C5 C6 H6 119.7 . .
N2 C7 C5 110.9(3) . .
N2 C7 H7A 109.5 . .
C5 C7 H7A 109.5 . .
N2 C7 H7B 109.5 . .
C5 C7 H7B 109.5 . .
H7A C7 H7B 108.1 . .
C9 C8 N2 107.2(4) . .
C9 C8 H8 126.4 . .
N2 C8 H8 126.4 . .
C8 C9 N1 109.6(4) . .
C8 C9 H9 125.2 . .
N1 C9 H9 125.2 . .
N1 C10 N2 113.2(4) . .
N1 C10 H10 123.4 . .
N2 C10 H10 123.4 . .
N4 C11 C1 112.9(4) . .
N4 C11 H11A 109.0 . .
C1 C11 H11A 109.0 . .
N4 C11 H11B 109.0 . .
C1 C11 H11B 109.0 . .
H11A C11 H11B 107.8 . .
C13 C12 N4 106.8(4) . .
C13 C12 H12 126.6 . .
N4 C12 H12 126.6 . .
C12 C13 N3 109.3(4) . .
C12 C13 H13 125.3 . .
N3 C13 H13 125.3 . .
N3 C14 N4 111.7(4) . .
N3 C14 H14 124.2 . .
N4 C14 H14 124.2 . .
C16 C15 C20 118.6(4) . .
C16 C15 C21 121.4(4) . .
C20 C15 C21 120.0(3) . .
C17 C16 C15 120.5(4) . .
C17 C16 H16 119.8 . .
C15 C16 H16 119.8 . .
C18 C17 C16 120.1(3) . .
C18 C17 H17 120.0 . .
C16 C17 H17 120.0 . .
C17 C18 C19 120.7(4) . .
C17 C18 H18 119.7 . .
C19 C18 H18 119.7 . .
C20 C19 C18 118.6(3) . .
C20 C19 C25 120.3(3) . .
C18 C19 C25 121.1(3) . .
C19 C20 C15 121.5(3) . .
C19 C20 H20 119.2 . .
C15 C20 H20 119.2 . .
N6 C21 C15 112.2(3) . .
N6 C21 H21A 109.2 . .
C15 C21 H21A 109.2 . .
N6 C21 H21B 109.2 . .
C15 C21 H21B 109.2 . .
H21A C21 H21B 107.9 . .
C23 C22 N6 106.5(4) . .
C23 C22 H22 126.7 . .
N6 C22 H22 126.7 . .
C22 C23 N5 109.5(4) . .
C22 C23 H23 125.3 . .
N5 C23 H23 125.3 . .
N5 C24 N6 111.3(4) . .
N5 C24 H24 124.4 . .
N6 C24 H24 124.4 . .
N7 C25 C19 114.1(3) . .
N7 C25 H25A 108.7 . .
C19 C25 H25A 108.7 . .
N7 C25 H25B 108.7 . .
C19 C25 H25B 108.7 . .
H25A C25 H25B 107.6 . .
C27 C26 N7 106.6(3) . .
C27 C26 H26 126.7 . .
N7 C26 H26 126.7 . .
C26 C27 N8 109.1(3) . .
C26 C27 H27 125.4 . .
N8 C27 H27 125.4 . .
N8 C28 N7 111.7(3) . .
N8 C28 H28 124.2 . .
N7 C28 H28 124.2 . .
N1 Cu1 N5 157.60(14) . .
N1 Cu1 O13 98.54(12) . .
N5 Cu1 O13 101.30(12) . .
N8 Cu2 N3 170.01(15) . 7_556
O1 Mo1 O2 109.39(12) . .
O1 Mo1 O3 108.59(12) . .
O2 Mo1 O3 109.26(12) . .
O1 Mo1 O11 110.06(13) . .
O2 Mo1 O11 110.64(11) . .
O3 Mo1 O11 108.86(11) . .
O4 Mo2 O6 104.03(13) . .
O4 Mo2 O5 100.32(13) . .
O6 Mo2 O5 102.10(12) . .
O4 Mo2 O7 100.04(13) . .
O6 Mo2 O7 103.09(12) . .
O5 Mo2 O7 142.44(10) . .
O4 Mo2 O2 165.37(10) . 7_567
O6 Mo2 O2 90.20(11) . 7_567
O5 Mo2 O2 79.60(10) . 7_567
O7 Mo2 O2 72.94(10) . 7_567
O4 Mo2 O3 90.79(11) . .
O6 Mo2 O3 164.60(11) . .
O5 Mo2 O3 70.57(9) . .
O7 Mo2 O3 77.94(9) . .
O2 Mo2 O3 75.31(8) 7_567 .
O8 Mo3 O9 104.73(14) . .
O8 Mo3 O7 101.99(12) . .
O9 Mo3 O7 99.80(12) . .
O8 Mo3 O10 99.41(12) . .
O9 Mo3 O10 102.97(13) . .
O7 Mo3 O10 143.44(11) . .
O8 Mo3 O2 90.49(12) . 7_567
O9 Mo3 O2 164.08(11) . 7_567
O7 Mo3 O2 71.97(10) . 7_567
O10 Mo3 O2 78.59(10) . 7_567
O8 Mo3 O11 164.39(12) . .
O9 Mo3 O11 89.70(12) . .
O7 Mo3 O11 80.91(9) . .
O10 Mo3 O11 71.06(9) . .
O2 Mo3 O11 75.71(8) 7_567 .
O12 Mo4 O13 104.10(13) . .
O12 Mo4 O10 102.61(13) . .
O13 Mo4 O10 98.76(11) . .
O12 Mo4 O5 98.63(12) . 7_567
O13 Mo4 O5 100.54(12) . 7_567
O10 Mo4 O5 146.73(10) . 7_567
O12 Mo4 O11 91.88(11) . .
O13 Mo4 O11 163.64(11) . .
O10 Mo4 O11 73.90(9) . .
O5 Mo4 O11 80.13(10) 7_567 .
O12 Mo4 O3 167.48(11) . 7_567
O13 Mo4 O3 86.85(11) . 7_567
O10 Mo4 O3 81.29(10) . 7_567
O5 Mo4 O3 73.03(10) 7_567 7_567
O11 Mo4 O3 77.67(9) . 7_567
C10 N1 C9 104.3(4) . .
C10 N1 Cu1 126.4(3) . .
C9 N1 Cu1 129.3(3) . .
C10 N2 C8 105.7(3) . .
C10 N2 C7 125.2(3) . .
C8 N2 C7 128.6(4) . .
C14 N3 C13 105.2(4) . .
C14 N3 Cu2 125.8(3) . 7_556
C13 N3 Cu2 127.3(3) . 7_556
C14 N4 C12 106.9(4) . .
C14 N4 C11 126.2(4) . .
C12 N4 C11 126.9(4) . .
C24 N5 C23 105.5(3) . .
C24 N5 Cu1 124.9(3) . .
C23 N5 Cu1 128.5(3) . .
C24 N6 C22 107.2(3) . .
C24 N6 C21 126.3(3) . .
C22 N6 C21 126.5(3) . .
C28 N7 C26 107.1(3) . .
C28 N7 C25 126.1(3) . .
C26 N7 C25 126.9(3) . .
C28 N8 C27 105.5(3) . .
C28 N8 Cu2 124.0(3) . .
C27 N8 Cu2 130.4(3) . .
Mo1 O2 Mo2 129.87(12) . 7_567
Mo1 O2 Mo3 131.71(12) . 7_567
Mo2 O2 Mo3 87.97(9) 7_567 7_567
Mo1 O3 Mo4 129.37(14) . 7_567
Mo1 O3 Mo2 130.72(12) . .
Mo4 O3 Mo2 87.57(8) 7_567 .
Mo2 O5 Mo4 125.11(12) . 7_567
Mo2 O7 Mo3 122.20(13) . .
Mo4 O10 Mo3 122.33(12) . .
Mo1 O11 Mo4 129.99(14) . .
Mo1 O11 Mo3 130.15(12) . .
Mo4 O11 Mo3 88.89(8) . .
Mo4 O13 Cu1 135.66(15) . .

loop_
_geom_bond_atom_site_label_1
_geom_bond_atom_site_label_2
_geom_bond_distance
_geom_bond_site_symmetry_2
C1 C2 1.372(6) .
C1 C6 1.388(6) .
C1 C11 1.515(5) .
C2 C3 1.395(6) .
C2 H2 0.9300 .
C3 C4 1.372(7) .
C3 H3 0.9300 .
C4 C5 1.379(6) .
C4 H4 0.9300 .
C5 C6 1.394(5) .
C5 C7 1.504(6) .
C6 H6 0.9300 .
C7 N2 1.466(5) .
C7 H7A 0.9700 .
C7 H7B 0.9700 .
C8 C9 1.336(6) .
C8 N2 1.359(5) .
C8 H8 0.9300 .
C9 N1 1.363(5) .
C9 H9 0.9300 .
C10 N1 1.310(5) .
C10 N2 1.319(5) .
C10 H10 0.9300 .
C11 N4 1.468(6) .
C11 H11A 0.9700 .
C11 H11B 0.9700 .
C12 C13 1.343(6) .
C12 N4 1.363(5) .
C12 H12 0.9300 .
C13 N3 1.380(5) .
C13 H13 0.9300 .
C14 N3 1.314(6) .
C14 N4 1.338(5) .
C14 H14 0.9300 .
C15 C16 1.387(5) .
C15 C20 1.389(5) .
C15 C21 1.506(5) .
C16 C17 1.381(6) .
C16 H16 0.9300 .
C17 C18 1.378(6) .
C17 H17 0.9300 .
C18 C19 1.389(5) .
C18 H18 0.9300 .
C19 C20 1.384(5) .
C19 C25 1.510(5) .
C20 H20 0.9300 .
C21 N6 1.473(5) .
C21 H21A 0.9700 .
C21 H21B 0.9700 .
C22 C23 1.353(6) .
C22 N6 1.373(5) .
C22 H22 0.9300 .
C23 N5 1.381(5) .
C23 H23 0.9300 .
C24 N5 1.327(5) .
C24 N6 1.343(5) .
C24 H24 0.9300 .
C25 N7 1.472(4) .
C25 H25A 0.9700 .
C25 H25B 0.9700 .
C26 C27 1.357(5) .
C26 N7 1.369(5) .
C26 H26 0.9300 .
C27 N8 1.378(5) .
C27 H27 0.9300 .
C28 N8 1.324(5) .
C28 N7 1.336(4) .
C28 H28 0.9300 .
Cu1 N1 1.896(3) .
Cu1 N5 1.911(3) .
Cu1 O13 2.258(3) .
Cu2 N8 1.881(3) .
Cu2 N3 1.882(3) 7_556
Mo1 O1 1.699(2) .
Mo1 O2 1.786(3) .
Mo1 O3 1.787(2) .
Mo1 O11 1.796(2) .
Mo2 O4 1.701(3) .
Mo2 O6 1.702(2) .
Mo2 O5 1.903(3) .
Mo2 O7 1.908(3) .
Mo2 O2 2.393(2) 7_567
Mo2 O3 2.512(2) .
Mo3 O8 1.698(2) .
Mo3 O9 1.703(3) .
Mo3 O7 1.916(2) .
Mo3 O10 1.921(3) .
Mo3 O2 2.428(3) 7_567
Mo3 O11 2.450(2) .
Mo4 O12 1.692(3) .
Mo4 O13 1.718(3) .
Mo4 O10 1.908(2) .
Mo4 O5 1.925(2) 7_567
Mo4 O11 2.340(2) .
Mo4 O3 2.395(3) 7_567
N3 Cu2 1.882(3) 7_556
O2 Mo2 2.393(2) 7_567
O2 Mo3 2.428(3) 7_567
O3 Mo4 2.395(3) 7_567
O5 Mo4 1.925(2) 7_567
